data_7008362
loop_
_publ_author_name
'Bakhmutov, Vladimir I.'
'Berry, John F.'
'Cotton, F. Albert'
'Ibragimov, Sergey'
'Murillo, Carlos A.'

_publ_section_title
;
 Non-trivial behavior of palladium(II) acetate.
;
_journal_issue 11
_journal_name_full 'Dalton transactions (Cambridge, England : 2003)'
_journal_page_first 1989
_journal_page_last 1992
_journal_paper_doi 10.1039/b502122g
_journal_year 2005
_chemical_formula_moiety Pd3O12C10NH15
_chemical_formula_sum 'C10 H15 N O12 Pd3'
_chemical_formula_weight 660.43
_chemical_name_common Pd3(OAc)5NO2
_chemical_name_systematic
;
?
;
_space_group_IT_number 33
_symmetry_cell_setting orthorhombic
_symmetry_space_group_name_Hall 'P 2c -2n'
_symmetry_space_group_name_H-M 'P n a 21'
_atom_sites_solution_hydrogens geom
_atom_sites_solution_primary direct
_atom_sites_solution_secondary difmap
_audit_creation_method SHELXL-97
_cell_angle_alpha 90.00
_cell_angle_beta 90.00
_cell_angle_gamma 90.00
_cell_formula_units_Z 4
_cell_length_a 15.854(4)
_cell_length_b 11.608(3)
_cell_length_c 10.109(3)
_cell_measurement_reflns_used 6893
_cell_measurement_temperature 153(2)
_cell_measurement_theta_max 25.1753
_cell_measurement_theta_min 2.5693
_cell_volume 1860.4(9)
_computing_cell_refinement SMART
_computing_data_collection SAINT
_computing_data_reduction SAINT
_computing_molecular_graphics XP
_computing_publication_material 'SHELXL-97 (Sheldrick, 1997)'
_computing_structure_refinement 'SHELXL-97 (Sheldrick, 1997)'
_computing_structure_solution 'SHELXS-97 (Sheldrick, 1990)'
_diffrn_ambient_temperature 153(2)
_diffrn_measured_fraction_theta_full 0.996
_diffrn_measured_fraction_theta_max 0.996
_diffrn_measurement_device_type 'Bruker SMART 1000 '
_diffrn_measurement_method \w-scan
_diffrn_radiation_monochromator graphite
_diffrn_radiation_source 'normal-focus sealed tube'
_diffrn_radiation_type MoK\a
_diffrn_radiation_wavelength 0.71073
_diffrn_reflns_av_R_equivalents 0.0340
_diffrn_reflns_av_sigmaI/netI 0.0356
_diffrn_reflns_limit_h_max 15
_diffrn_reflns_limit_h_min -18
_diffrn_reflns_limit_k_max 13
_diffrn_reflns_limit_k_min -13
_diffrn_reflns_limit_l_max 12
_diffrn_reflns_limit_l_min -11
_diffrn_reflns_number 10208
_diffrn_reflns_theta_full 25.27
_diffrn_reflns_theta_max 25.27
_diffrn_reflns_theta_min 2.17
_diffrn_standards_number 0
_exptl_absorpt_coefficient_mu 2.927
_exptl_absorpt_correction_T_max 0.8213
_exptl_absorpt_correction_T_min 0.6679
_exptl_absorpt_correction_type multi-scan
_exptl_absorpt_process_details SADABS
_exptl_crystal_colour orange
_exptl_crystal_density_diffrn 2.358
_exptl_crystal_density_meas ?
_exptl_crystal_density_method .
_exptl_crystal_description block
_exptl_crystal_F_000 1264
_exptl_crystal_size_max 0.15
_exptl_crystal_size_mid 0.10
_exptl_crystal_size_min 0.07
_refine_diff_density_max 0.522
_refine_diff_density_min -0.920
_refine_diff_density_rms 0.111
_refine_ls_abs_structure_details 'Flack H D (1983), Acta Cryst. A39, 876-881'
_refine_ls_abs_structure_Flack 0.00(5)
_refine_ls_extinction_method none
_refine_ls_goodness_of_fit_ref 1.060
_refine_ls_hydrogen_treatment noref
_refine_ls_matrix_type full
_refine_ls_number_parameters 235
_refine_ls_number_reflns 3284
_refine_ls_number_restraints 1
_refine_ls_restrained_S_all 1.060
_refine_ls_R_factor_all 0.0309
_refine_ls_R_factor_gt 0.0280
_refine_ls_shift/su_max 0.000
_refine_ls_shift/su_mean 0.000
_refine_ls_structure_factor_coef Fsqd
_refine_ls_weighting_details 'calc w=1/[\s^2^(Fo^2^)+(0.0408P)^2^+2.2947P] where P=(Fo^2^+2Fc^2^)/3'
_refine_ls_weighting_scheme calc
_refine_ls_wR_factor_gt 0.0717
_refine_ls_wR_factor_ref 0.0736
_reflns_number_gt 3104
_reflns_number_total 3284
_reflns_threshold_expression I>2sigma(I)
_cod_data_source_file b502122g.txt
_cod_data_source_block cmpd2
_cod_depositor_comments
;
The following automatic conversions were performed:
'_symmetry_cell_setting' value 'Orthorhombic' changed to 'orthorhombic'
according to '/home/saulius/struct/CIF-dictionaries/cif_core.dic'
dictionary named 'cif_core.dic' version 2.4.1 from 2010-06-29.

Automatic conversion script
Id: cif_fix_enum 1527 2010-12-29 10:47:43Z saulius 
;
_cod_original_cell_volume 1860.5(8)
_cod_original_sg_symbol_H-M Pna2(1)
_cod_database_code 7008362

loop_
_symmetry_equiv_pos_as_xyz
'x, y, z'
'-x, -y, z+1/2'
'x+1/2, -y+1/2, z'
'-x+1/2, y+1/2, z+1/2'

loop_
_atom_site_label
_atom_site_type_symbol
_atom_site_fract_x
_atom_site_fract_y
_atom_site_fract_z
_atom_site_U_iso_or_equiv
_atom_site_adp_type
_atom_site_occupancy
_atom_site_symmetry_multiplicity
_atom_site_calc_flag
_atom_site_refinement_flags
_atom_site_disorder_assembly
_atom_site_disorder_group
Pd1 Pd -0.48266(3) -0.16629(4) -0.10402(6) 0.03078(13) Uani 1 1 d . . .
Pd2 Pd -0.43659(3) -0.09237(4) 0.18108(5) 0.03080(13) Uani 1 1 d . . .
Pd3 Pd -0.44343(3) -0.35336(4) 0.10340(4) 0.02744(12) Uani 1 1 d . . .
O6 O -0.5584(3) -0.3960(4) 0.0342(5) 0.0424(12) Uani 1 1 d . . .
O1 O -0.3265(3) -0.3363(4) 0.1776(5) 0.0383(11) Uani 1 1 d . . .
O9 O -0.5479(3) -0.0118(4) 0.1549(5) 0.0377(12) Uani 1 1 d . . .
O5 O -0.5635(3) -0.2913(4) -0.1547(5) 0.0423(12) Uani 1 1 d . . .
O10 O -0.5849(3) -0.0772(4) -0.0476(5) 0.0361(11) Uani 1 1 d . . .
O12 O -0.4807(4) -0.1632(4) 0.3506(5) 0.0476(14) Uani 1 1 d . . .
O3 O -0.3860(3) -0.4066(4) -0.0637(5) 0.0397(12) Uani 1 1 d . . .
O11 O -0.4940(4) -0.3485(4) 0.2857(5) 0.0409(12) Uani 1 1 d . . .
O2 O -0.3187(3) -0.1480(4) 0.2233(6) 0.0505(15) Uani 1 1 d . . .
C9 C -0.4982(4) -0.2692(6) 0.3703(7) 0.0361(17) Uani 1 1 d . . .
C7 C -0.5961(4) -0.0177(5) 0.0550(6) 0.0302(14) Uani 1 1 d . . .
O4 O -0.3863(4) -0.2478(4) -0.1924(5) 0.0462(13) Uani 1 1 d . . .
C5 C -0.5913(5) -0.3689(6) -0.0749(7) 0.0352(16) Uani 1 1 d . . .
C3 C -0.3624(5) -0.3479(6) -0.1641(8) 0.0436(18) Uani 1 1 d . . .
O8 O -0.3401(5) 0.0761(7) 0.0484(9) 0.094(3) Uani 1 1 d . . .
O7 O -0.4021(4) -0.0368(5) -0.0765(8) 0.0650(18) Uani 1 1 d . . .
C2 C -0.1991(5) -0.2625(8) 0.2634(9) 0.053(2) Uani 1 1 d . . .
H2A H -0.1827 -0.3417 0.2540 0.079 Uiso 1 1 calc R . .
H2B H -0.1949 -0.2403 0.3546 0.079 Uiso 1 1 calc R . .
H2C H -0.1626 -0.2149 0.2109 0.079 Uiso 1 1 calc R . .
N1 N -0.3870(4) -0.0081(6) 0.0336(9) 0.0566(19) Uani 1 1 d . . .
C1 C -0.2891(4) -0.2478(5) 0.2171(6) 0.0285(14) Uani 1 1 d . . .
C4 C -0.3023(7) -0.4048(9) -0.2594(9) 0.077(3) Uani 1 1 d . . .
H4A H -0.2886 -0.3520 -0.3292 0.115 Uiso 1 1 calc R . .
H4B H -0.3284 -0.4723 -0.2961 0.115 Uiso 1 1 calc R . .
H4C H -0.2518 -0.4265 -0.2134 0.115 Uiso 1 1 calc R . .
C8 C -0.6768(4) 0.0520(6) 0.0648(7) 0.0375(16) Uani 1 1 d . . .
H8A H -0.7092 0.0422 -0.0146 0.056 Uiso 1 1 calc R . .
H8B H -0.6632 0.1320 0.0759 0.056 Uiso 1 1 calc R . .
H8C H -0.7091 0.0260 0.1394 0.056 Uiso 1 1 calc R . .
C6 C -0.6692(5) -0.4312(7) -0.1164(9) 0.054(2) Uani 1 1 d . . .
H6A H -0.6844 -0.4862 -0.0496 0.081 Uiso 1 1 calc R . .
H6B H -0.6591 -0.4704 -0.1984 0.081 Uiso 1 1 calc R . .
H6C H -0.7144 -0.3770 -0.1277 0.081 Uiso 1 1 calc R . .
C10 C -0.5253(6) -0.3016(8) 0.5098(8) 0.055(2) Uani 1 1 d . . .
H10A H -0.5367 -0.3828 0.5135 0.083 Uiso 1 1 calc R . .
H10B H -0.5753 -0.2596 0.5329 0.083 Uiso 1 1 calc R . .
H10C H -0.4810 -0.2830 0.5708 0.083 Uiso 1 1 calc R . .

loop_
_atom_site_aniso_label
_atom_site_aniso_U_11
_atom_site_aniso_U_22
_atom_site_aniso_U_33
_atom_site_aniso_U_23
_atom_site_aniso_U_13
_atom_site_aniso_U_12
Pd1 0.0398(3) 0.0291(2) 0.0234(2) 0.0013(2) 0.0005(2) 0.0065(2)
Pd2 0.0331(2) 0.0252(3) 0.0341(3) -0.0005(2) -0.0066(2) 0.00014(19)
Pd3 0.0328(3) 0.0258(2) 0.0237(2) -0.0008(2) -0.0027(2) -0.00145(18)
O6 0.045(3) 0.049(3) 0.033(3) -0.001(2) -0.010(2) -0.011(2)
O1 0.035(2) 0.038(2) 0.042(3) -0.003(2) -0.009(2) 0.002(2)
O9 0.035(3) 0.040(3) 0.039(3) -0.002(2) -0.009(2) 0.013(2)
O5 0.055(3) 0.041(3) 0.031(3) -0.008(2) -0.011(2) 0.005(2)
O10 0.040(3) 0.038(2) 0.031(2) -0.005(2) -0.002(2) 0.007(2)
O12 0.076(4) 0.040(3) 0.027(3) 0.002(2) -0.004(2) 0.003(3)
O3 0.058(3) 0.032(2) 0.029(3) -0.0028(18) 0.006(2) 0.007(2)
O11 0.050(3) 0.043(3) 0.029(3) -0.002(2) 0.004(2) -0.012(2)
O2 0.038(3) 0.037(3) 0.076(4) -0.004(2) -0.019(3) -0.002(2)
C9 0.037(4) 0.040(4) 0.032(4) -0.001(3) -0.005(3) 0.006(3)
C7 0.040(4) 0.022(3) 0.029(3) 0.005(2) 0.001(3) 0.001(3)
O4 0.060(3) 0.050(3) 0.029(3) 0.008(2) 0.018(2) 0.018(3)
C5 0.039(4) 0.031(3) 0.035(4) -0.013(3) -0.008(3) 0.008(3)
C3 0.055(5) 0.038(4) 0.038(4) -0.001(3) 0.004(4) 0.012(3)
O8 0.078(5) 0.098(6) 0.106(6) 0.022(5) -0.016(5) -0.023(4)
O7 0.057(4) 0.056(3) 0.083(5) -0.006(3) -0.024(4) 0.008(3)
C2 0.031(4) 0.071(5) 0.056(5) -0.002(4) -0.007(4) 0.005(4)
N1 0.043(4) 0.050(4) 0.078(6) 0.017(4) 0.007(4) 0.003(3)
C1 0.022(3) 0.034(3) 0.030(4) -0.001(2) -0.003(2) 0.002(2)
C4 0.107(8) 0.079(6) 0.045(5) 0.008(5) 0.022(5) 0.052(6)
C8 0.037(4) 0.049(4) 0.027(4) -0.004(3) -0.001(3) 0.010(3)
C6 0.044(4) 0.064(5) 0.055(5) -0.010(4) -0.015(4) -0.011(4)
C10 0.068(6) 0.062(5) 0.036(4) 0.012(4) 0.005(4) 0.000(5)

loop_
_atom_type_symbol
_atom_type_description
_atom_type_scat_dispersion_real
_atom_type_scat_dispersion_imag
_atom_type_scat_source
C C 0.0033 0.0016 'International Tables Vol C Tables 4.2.6.8 and 6.1.1.4'
H H 0.0000 0.0000 'International Tables Vol C Tables 4.2.6.8 and 6.1.1.4'
N N 0.0061 0.0033 'International Tables Vol C Tables 4.2.6.8 and 6.1.1.4'
O O 0.0106 0.0060 'International Tables Vol C Tables 4.2.6.8 and 6.1.1.4'
Pd Pd -0.9988 1.0072 'International Tables Vol C Tables 4.2.6.8 and 6.1.1.4'

loop_
_geom_angle_atom_site_label_1
_geom_angle_atom_site_label_2
_geom_angle_atom_site_label_3
_geom_angle
_geom_angle_site_symmetry_1
_geom_angle_site_symmetry_3
_geom_angle_publ_flag
O7 Pd1 O5 173.1(3) . . ?
O7 Pd1 O10 95.1(2) . . ?
O5 Pd1 O10 85.9(2) . . ?
O7 Pd1 O4 86.0(3) . . ?
O5 Pd1 O4 91.8(2) . . ?
O10 Pd1 O4 170.0(2) . . ?
O7 Pd1 Pd3 107.89(19) . . ?
O5 Pd1 Pd3 78.04(15) . . ?
O10 Pd1 Pd3 109.45(14) . . ?
O4 Pd1 Pd3 79.47(13) . . ?
O7 Pd1 Pd2 60.6(2) . . ?
O5 Pd1 Pd2 126.17(15) . . ?
O10 Pd1 Pd2 77.47(14) . . ?
O4 Pd1 Pd2 111.46(16) . . ?
Pd3 Pd1 Pd2 60.93(2) . . ?
N1 Pd2 O9 91.2(2) . . ?
N1 Pd2 O2 87.1(3) . . ?
O9 Pd2 O2 170.2(2) . . ?
N1 Pd2 O12 172.1(3) . . ?
O9 Pd2 O12 89.8(2) . . ?
O2 Pd2 O12 90.6(3) . . ?
N1 Pd2 Pd1 61.5(3) . . ?
O9 Pd2 Pd1 78.43(14) . . ?
O2 Pd2 Pd1 109.03(17) . . ?
O12 Pd2 Pd1 126.43(16) . . ?
N1 Pd2 Pd3 107.9(2) . . ?
O9 Pd2 Pd3 112.68(14) . . ?
O2 Pd2 Pd3 77.04(13) . . ?
O12 Pd2 Pd3 78.90(14) . . ?
Pd1 Pd2 Pd3 59.339(14) . . ?
O1 Pd3 O11 91.3(2) . . ?
O1 Pd3 O6 171.38(19) . . ?
O11 Pd3 O6 87.9(2) . . ?
O1 Pd3 O3 85.8(2) . . ?
O11 Pd3 O3 163.1(2) . . ?
O6 Pd3 O3 92.4(2) . . ?
O1 Pd3 Pd1 111.76(14) . . ?
O11 Pd3 Pd1 121.55(16) . . ?
O6 Pd3 Pd1 75.77(15) . . ?
O3 Pd3 Pd1 74.76(13) . . ?
O1 Pd3 Pd2 77.24(12) . . ?
O11 Pd3 Pd2 75.93(14) . . ?
O6 Pd3 Pd2 110.85(15) . . ?
O3 Pd3 Pd2 119.41(13) . . ?
Pd1 Pd3 Pd2 59.73(2) . . ?
C5 O6 Pd3 128.1(5) . . ?
C1 O1 Pd3 129.6(4) . . ?
C7 O9 Pd2 127.4(4) . . ?
C5 O5 Pd1 124.5(4) . . ?
C7 O10 Pd1 129.2(5) . . ?
C9 O12 Pd2 126.7(5) . . ?
C3 O3 Pd3 129.3(4) . . ?
C9 O11 Pd3 131.6(5) . . ?
C1 O2 Pd2 129.2(4) . . ?
O11 C9 O12 126.0(7) . . ?
O11 C9 C10 117.6(7) . . ?
O12 C9 C10 116.4(7) . . ?
O10 C7 O9 126.9(6) . . ?
O10 C7 C8 117.8(6) . . ?
O9 C7 C8 115.3(6) . . ?
C3 O4 Pd1 124.4(5) . . ?
O6 C5 O5 125.6(7) . . ?
O6 C5 C6 117.8(7) . . ?
O5 C5 C6 116.5(7) . . ?
O4 C3 O3 125.9(7) . . ?
O4 C3 C4 116.8(7) . . ?
O3 C3 C4 117.3(7) . . ?
N1 O7 Pd1 118.2(6) . . ?
O7 N1 O8 117.2(8) . . ?
O7 N1 Pd2 119.7(6) . . ?
O8 N1 Pd2 123.2(8) . . ?
O2 C1 O1 126.6(6) . . ?
O2 C1 C2 116.4(6) . . ?
O1 C1 C2 117.0(6) . . ?

loop_
_geom_bond_atom_site_label_1
_geom_bond_atom_site_label_2
_geom_bond_distance
_geom_bond_site_symmetry_2
_geom_bond_publ_flag
Pd1 O7 1.992(6) . ?
Pd1 O5 2.003(5) . ?
Pd1 O10 2.005(5) . ?
Pd1 O4 2.006(5) . ?
Pd1 Pd3 3.0821(9) . ?
Pd1 Pd2 3.0945(10) . ?
Pd2 N1 1.949(7) . ?
Pd2 O9 2.015(4) . ?
Pd2 O2 2.023(5) . ?
Pd2 O12 2.026(5) . ?
Pd2 Pd3 3.1315(10) . ?
Pd3 O1 2.009(5) . ?
Pd3 O11 2.011(5) . ?
Pd3 O6 2.014(5) . ?
Pd3 O3 2.017(5) . ?
O6 C5 1.261(9) . ?
O1 C1 1.252(7) . ?
O9 C7 1.268(8) . ?
O5 C5 1.286(9) . ?
O10 C7 1.259(8) . ?
O12 C9 1.276(9) . ?
O3 C3 1.278(9) . ?
O11 C9 1.258(8) . ?
O2 C1 1.252(7) . ?
C9 C10 1.522(11) . ?
C7 C8 1.517(9) . ?
O4 C3 1.256(9) . ?
C5 C6 1.492(10) . ?
C3 C4 1.507(11) . ?
O8 N1 1.237(10) . ?
O7 N1 1.187(10) . ?
C2 C1 1.511(9) . ?
